data_4021403
loop_
_publ_author_name
'Yuka Kobayashi'
'Fumi Morisawa'
'Kazuhiko Saigo'

_publ_contact_author_address
;
    Hongo, 7-3-1, Bunkyo, Tokyo, Japan
;
_publ_contact_author_email 'saigo@chiral.t.u-tokyo.ac.jp    '
_publ_contact_author_fax +81-3-5802-3348
_publ_contact_author_name 'Kazuhiko Saigo'
_publ_contact_author_phone +81-3-5841-7266
_publ_section_title
;
 Enantiopure O-Substituted Phenylphosphonothioic Acids:
 Chiral Recognition Ability during Salt Crystallization
 and Chiral Recognition Mechanism
;
_journal_name_full 'Journal of Organic Chemistry'
_journal_page_first 606
_journal_page_last 615
_journal_paper_doi 10.1021/jo052020v
_journal_volume 71
_journal_year 2006
_chemical_absolute_configuration rm
_chemical_formula_moiety 'C12 H22 N O2 P S '
_chemical_formula_sum 'C12 H22 N O2 P S'
_chemical_formula_weight 275.35
_chemical_name_common
;
(R)-sec-butylammonium_(Rp)-O-ethyl phenylphosphonothioate
;
_space_group_IT_number 19
_space_group_name_Hall 'P 2ac 2ab'
_space_group_name_H-M_alt 'P 21 21 21'
_symmetry_cell_setting orthorhombic
_symmetry_Int_Tables_number 19
_symmetry_space_group_name_Hall 'P 2ac 2ab'
_symmetry_space_group_name_H-M 'P 21 21 21'
_audit_creation_date 2005-11-08
_audit_creation_method 'by CrystalStructure 3.6.0'
_cell_angle_alpha 90
_cell_angle_beta 90
_cell_angle_gamma 90
_cell_formula_units_Z 4
_cell_length_a 6.5770(5)
_cell_length_b 14.5600(12)
_cell_length_c 16.131(2)
_cell_measurement_temperature 296.1
_cell_volume 1544.7(2)
_computing_cell_refinement Unknown
_computing_data_collection Unknown
_computing_data_reduction CrystalStructure
_computing_publication_material 'CrystalStructure 3.6.0'
_computing_structure_refinement CRYSTALS
_computing_structure_solution SIR92
_diffrn_measured_fraction_theta_full 0.9332
_diffrn_measured_fraction_theta_max 0.9332
_diffrn_measurement_device_type 'Mac Science DIP-2030'
_diffrn_measurement_method 'Imageing plate (omega-scan)'
_diffrn_radiation_type 'Mo K\a'
_diffrn_radiation_wavelength 0.7107
_diffrn_reflns_av_R_equivalents 0.041
_diffrn_reflns_limit_h_max 7
_diffrn_reflns_limit_h_min 0
_diffrn_reflns_limit_k_max 18
_diffrn_reflns_limit_k_min -18
_diffrn_reflns_limit_l_max 20
_diffrn_reflns_limit_l_min -19
_diffrn_reflns_number 5307
_diffrn_reflns_theta_full 26.51
_diffrn_reflns_theta_max 26.51
_exptl_absorpt_coefficient_mu 0.305
_exptl_absorpt_correction_type none
_exptl_crystal_colour nONE
_exptl_crystal_density_diffrn 1.184
_exptl_crystal_density_method 'not measured'
_exptl_crystal_description nONE
_exptl_crystal_F_000 592.00
_exptl_crystal_size_max 0.50
_exptl_crystal_size_mid 0.20
_exptl_crystal_size_min 0.20
_refine_diff_density_max 0.24
_refine_diff_density_min -0.41
_refine_ls_extinction_method none
_refine_ls_goodness_of_fit_ref 0.788
_refine_ls_hydrogen_treatment calc
_refine_ls_number_parameters 176
_refine_ls_number_reflns 1198
_refine_ls_R_factor_gt 0.0570
_refine_ls_shift/su_max 0.0000
_refine_ls_structure_factor_coef F
_refine_ls_weighting_details 'w = 1/[0.0100Fo^2^ + 1.0000\s(Fo^2^)]'
_refine_ls_weighting_scheme calc
_refine_ls_wR_factor_ref 0.0830
_reflns_number_gt 1198
_reflns_number_total 1747
_reflns_threshold_expression F^2^>2.0\s(F^2^)
_cod_data_source_file jo052020vsi20051117_111416_08.cif
_cod_original_formula_sum 'C12 H22 N O2 P S '
_cod_database_code 4021403

loop_
_symmetry_equiv_pos_site_id
_symmetry_equiv_pos_as_xyz
1 +X,+Y,+Z
2 1/2+X,1/2-Y,-Z
3 -X,1/2+Y,1/2-Z
4 1/2-X,-Y,1/2+Z

loop_
_atom_site_label
_atom_site_type_symbol
_atom_site_fract_x
_atom_site_fract_y
_atom_site_fract_z
_atom_site_U_iso_or_equiv
_atom_site_adp_type
_atom_site_occupancy
_atom_site_symmetry_multiplicity
_atom_site_calc_flag
_atom_site_refinement_flags
S(1) S 0.0035(2) 0.0194(1) 0.05700(11) 0.0666(5) Uani 1.00 1 d .
P(1) P 0.2867(2) 0.05938(11) 0.06783(9) 0.0489(4) Uani 1.00 1 d .
O(3) O 0.3465(7) 0.1479(3) 0.0259(3) 0.0591(13) Uani 1.00 1 d .
O(4) O 0.4404(7) -0.0149(3) 0.0294(3) 0.0597(12) Uani 1.00 1 d .
N(5) N 0.2241(8) 0.3296(4) 0.0459(3) 0.061(2) Uani 1.00 1 d .
C(6) C 0.3573(9) 0.0651(5) 0.1767(4) 0.054(2) Uani 1.00 1 d .
C(7) C 0.5586(10) 0.0869(5) 0.1963(4) 0.065(2) Uani 1.00 1 d .
C(8) C 0.2209(12) 0.0543(5) 0.2395(4) 0.069(2) Uani 1.00 1 d .
C(9) C 0.6178(13) 0.0973(6) 0.2770(5) 0.078(3) Uani 1.00 1 d .
C(10) C 0.2182(12) 0.3527(5) 0.1373(5) 0.076(2) Uani 1.00 1 d .
C(11) C 0.2778(13) 0.0630(7) 0.3213(4) 0.083(3) Uani 1.00 1 d .
C(12) C 0.425(2) -0.1085(5) 0.0563(5) 0.082(3) Uani 1.00 1 d .
C(13) C 0.485(2) 0.0854(6) 0.3397(5) 0.090(3) Uani 1.00 1 d .
C(14) C 0.042(2) 0.2983(7) 0.1766(5) 0.093(3) Uani 1.00 1 d .
C(15) C 0.425(2) 0.3386(7) 0.1741(6) 0.111(4) Uani 1.00 1 d .
C(16) C 0.577(2) -0.1662(6) 0.0097(7) 0.114(4) Uani 1.00 1 d .
C(17) C 0.021(3) 0.3149(9) 0.2695(6) 0.160(6) Uani 1.00 1 d .
H(1) H 0.6549 0.0940 0.1529 0.078 Uiso 1.00 1 c R
H(2) H 0.7549 0.1129 0.2890 0.094 Uiso 1.00 1 c R
H(3) H 0.5273 0.0911 0.3957 0.108 Uiso 1.00 1 c R
H(4) H 0.1825 0.0542 0.3649 0.100 Uiso 1.00 1 c R
H(5) H 0.0829 0.0414 0.2266 0.083 Uiso 1.00 1 c R
H(6) H 0.1863 0.4161 0.1421 0.091 Uiso 1.00 1 c R
H(7) H -0.0831 0.3166 0.1525 0.112 Uiso 1.00 1 c R
H(8) H 0.0661 0.2352 0.1650 0.112 Uiso 1.00 1 c R
H(9) H 0.4558 -0.1115 0.1138 0.099 Uiso 1.00 1 c R
H(10) H 0.2913 -0.1307 0.0471 0.099 Uiso 1.00 1 c R
H(11) H 0.1233 0.2793 0.2956 0.192 Uiso 1.00 1 c R
H(12) H 0.0400 0.3779 0.2826 0.192 Uiso 1.00 1 c R
H(13) H -0.1092 0.2957 0.2887 0.192 Uiso 1.00 1 c R
H(14) H 0.0942 0.3089 0.0282 0.073 Uiso 1.00 1 c R
H(15) H 0.2633 0.3816 0.0141 0.073 Uiso 1.00 1 c R
H(16) H 0.3209 0.2818 0.0386 0.073 Uiso 1.00 1 c R
H(17) H 0.4158 0.2921 0.2152 0.133 Uiso 1.00 1 c R
H(18) H 0.5144 0.3191 0.1313 0.133 Uiso 1.00 1 c R
H(19) H 0.4753 0.3935 0.1983 0.133 Uiso 1.00 1 c R
H(20) H 0.5128 -0.2210 -0.0087 0.138 Uiso 1.00 1 c R
H(21) H 0.6240 -0.1323 -0.0369 0.138 Uiso 1.00 1 c R
H(22) H 0.6891 -0.1814 0.0443 0.137 Uiso 1.00 1 c R

loop_
_atom_site_aniso_label
_atom_site_aniso_U_11
_atom_site_aniso_U_22
_atom_site_aniso_U_33
_atom_site_aniso_U_12
_atom_site_aniso_U_13
_atom_site_aniso_U_23
S(1) 0.0581(8) 0.0761(12) 0.0656(11) -0.0049(8) -0.0032(7) 0.0081(9)
P(1) 0.0554(7) 0.0463(8) 0.0450(7) 0.0025(7) 0.0050(6) 0.0040(7)
O(3) 0.074(2) 0.052(3) 0.051(2) -0.003(2) 0.007(2) 0.011(2)
O(4) 0.071(2) 0.055(3) 0.053(2) 0.012(2) 0.010(2) -0.001(2)
N(5) 0.054(2) 0.050(3) 0.080(4) 0.000(2) -0.003(2) 0.007(3)
C(6) 0.065(3) 0.047(3) 0.049(3) 0.008(3) 0.004(2) 0.006(3)
C(7) 0.056(3) 0.070(5) 0.069(4) 0.003(3) -0.000(3) 0.002(4)
C(8) 0.077(4) 0.072(5) 0.057(4) 0.004(4) 0.011(3) 0.008(3)
C(9) 0.084(5) 0.090(6) 0.060(4) 0.009(5) -0.017(4) -0.004(4)
C(10) 0.099(5) 0.052(4) 0.076(5) 0.008(4) -0.020(4) -0.009(4)
C(11) 0.108(5) 0.096(6) 0.046(4) -0.002(6) 0.008(4) 0.001(4)
C(12) 0.106(5) 0.059(5) 0.083(5) 0.023(4) 0.016(5) 0.006(4)
C(13) 0.124(7) 0.092(7) 0.053(4) 0.014(6) -0.025(5) -0.006(4)
C(14) 0.126(7) 0.083(6) 0.070(5) 0.017(6) 0.021(5) -0.001(4)
C(15) 0.118(7) 0.089(8) 0.126(9) 0.017(6) -0.054(7) -0.009(6)
C(16) 0.114(6) 0.069(6) 0.161(10) 0.016(6) 0.029(8) -0.011(6)
C(17) 0.28(2) 0.113(9) 0.087(7) 0.063(11) 0.034(11) -0.015(6)

loop_
_atom_type_symbol
_atom_type_description
_atom_type_scat_dispersion_real
_atom_type_scat_dispersion_imag
_atom_type_scat_source
C C 0.003 0.002
;
International Tables for Crystallography
(1992, Vol. C, Tables 4.2.6.8 and 6.1.1.4)
;
H H 0.000 0.000
;
International Tables for Crystallography
(1992, Vol. C, Table 6.1.1.4)
;
O O 0.011 0.006
;
International Tables for Crystallography
(1992, Vol. C, Tables 4.2.6.8 and 6.1.1.4)
;
N N 0.006 0.003
;
International Tables for Crystallography
(1992, Vol. C, Tables 4.2.6.8 and 6.1.1.4)
;
P P 0.102 0.094
;
International Tables for Crystallography
(1992, Vol. C, Tables 4.2.6.8 and 6.1.1.4)
;
S S 0.125 0.123
;
International Tables for Crystallography
(1992, Vol. C, Tables 4.2.6.8 and 6.1.1.4)
;

loop_
_geom_angle_atom_site_label_1
_geom_angle_atom_site_label_2
_geom_angle_atom_site_label_3
_geom_angle
S(1) P(1) O(3) 117.5148
S(1) P(1) O(4) 111.3294
S(1) P(1) C(6) 110.0227
O(4) P(1) O(3) 103.8184
C(6) P(1) O(3) 109.1047
C(6) P(1) O(4) 104.0879
P(1) O(4) C(12) 118.6647
P(1) C(6) C(8) 122.9833
P(1) C(6) C(7) 118.0465
O(4) C(12) C(16) 109.4284
N(5) C(10) C(14) 107.8665
N(5) C(10) C(15) 109.4158
C(8) C(6) C(7) 118.8588
C(6) C(7) C(9) 120.6540
C(6) C(8) C(11) 121.4940
C(7) C(9) C(13) 120.9543
C(8) C(11) C(13) 118.5345
C(9) C(13) C(11) 119.4869
C(15) C(10) C(14) 116.6653
C(10) C(14) C(17) 113.2098
O(4) C(12) H(10) 109.8775
O(4) C(12) H(9) 109.0165
H(16) N(5) C(10) 107.5931
H(14) N(5) C(10) 109.9325
H(15) N(5) C(10) 110.8707
N(5) C(10) H(6) 107.5616
H(16) N(5) H(14) 109.4733
H(15) N(5) H(14) 109.4703
H(16) N(5) H(15) 109.4695
C(6) C(7) H(1) 119.3398
C(6) C(8) H(5) 119.2919
H(1) C(7) C(9) 120.0044
C(7) C(9) H(2) 119.3977
H(5) C(8) C(11) 119.2085
C(8) C(11) H(4) 121.0631
H(2) C(9) C(13) 119.6474
C(9) C(13) H(3) 120.6513
C(10) C(14) H(8) 106.9642
H(6) C(10) C(14) 107.4861
C(10) C(14) H(7) 109.8728
C(10) C(15) H(18) 108.4333
H(6) C(10) C(15) 107.4993
C(10) C(15) H(17) 108.5290
C(10) C(15) H(19) 111.4340
H(4) C(11) C(13) 120.4024
C(11) C(13) H(3) 119.8574
H(10) C(12) C(16) 110.2841
H(9) C(12) C(16) 108.7455
C(12) C(16) H(20) 109.2249
C(12) C(16) H(21) 108.6954
C(12) C(16) H(22) 110.4823
H(10) C(12) H(9) 109.4622
H(8) C(14) C(17) 111.2947
H(7) C(14) C(17) 106.0340
C(14) C(17) H(11) 106.3749
C(14) C(17) H(12) 111.0376
C(14) C(17) H(13) 110.9610
H(8) C(14) H(7) 109.4535
H(18) C(15) H(17) 109.4685
H(19) C(15) H(17) 109.4677
H(19) C(15) H(18) 109.4773
H(21) C(16) H(20) 109.4729
H(22) C(16) H(20) 109.4714
H(22) C(16) H(21) 109.4752
H(12) C(17) H(11) 109.4711
H(13) C(17) H(11) 109.4648
H(13) C(17) H(12) 109.4716

loop_
_geom_bond_atom_site_label_1
_geom_bond_atom_site_label_2
_geom_bond_distance
S(1) P(1) 1.9591
P(1) O(3) 1.5073
P(1) O(4) 1.6051
P(1) C(6) 1.8189
O(4) C(12) 1.4336
N(5) C(10) 1.5119
C(6) C(7) 1.3973
C(6) C(8) 1.3620
C(7) C(9) 1.3675
C(8) C(11) 1.3782
C(9) C(13) 1.3490
C(10) C(14) 1.5387
C(10) C(15) 1.4968
C(11) C(13) 1.4294
C(12) C(16) 1.5063
C(14) C(17) 1.5249
N(5) H(14) 0.9500
N(5) H(15) 0.9500
N(5) H(16) 0.9500
C(7) H(1) 0.9500
C(8) H(5) 0.9500
C(9) H(2) 0.9500
C(10) H(6) 0.9499
C(11) H(4) 0.9500
C(12) H(9) 0.9500
C(12) H(10) 0.9500
C(13) H(3) 0.9500
C(14) H(7) 0.9500
C(14) H(8) 0.9500
C(15) H(17) 0.9500
C(15) H(18) 0.9500
C(15) H(19) 0.9500
C(16) H(20) 0.9500
C(16) H(21) 0.9501
C(16) H(22) 0.9500
C(17) H(11) 0.9501
C(17) H(12) 0.9500
C(17) H(13) 0.9500

loop_
_geom_contact_atom_site_label_1
_geom_contact_atom_site_label_2
_geom_contact_distance
_geom_contact_site_symmetry_2
S(1) O(3) 2.9730 .
S(1) O(4) 2.9499 .
S(1) N(5) 3.3119 45502
S(1) C(6) 3.0963 .
S(1) C(8) 3.3117 .
S(1) C(12) 3.3410 .
P(1) C(7) 2.7660 .
P(1) C(8) 2.8037 .
P(1) C(12) 2.6152 .
O(3) O(4) 2.4503 .
O(3) N(5) 2.7839 .
O(3) N(5) 2.7604 55502
O(3) C(6) 2.7157 .
O(3) C(7) 3.2069 .
O(3) C(10) 3.5817 .
O(3) C(10) 3.5929 55502
O(3) C(14) 3.5985 55502
O(4) N(5) 3.4989 55502
O(4) C(6) 2.7030 .
O(4) C(7) 3.1706 .
O(4) C(16) 2.4002 .
N(5) S(1) 3.3119 55502
N(5) O(3) 2.7604 45502
N(5) O(4) 3.4989 45502
N(5) C(14) 2.4659 .
N(5) C(15) 2.4558 .
C(6) C(9) 2.4023 .
C(6) C(11) 2.3908 .
C(6) C(12) 3.2185 .
C(6) C(13) 2.7743 .
C(7) C(8) 2.3758 .
C(7) C(11) 2.7569 .
C(7) C(13) 2.3638 .
C(8) C(9) 2.7520 .
C(8) C(13) 2.4134 .
C(9) C(11) 2.4002 .
C(10) O(3) 3.5929 45502
C(10) C(17) 2.5578 .
C(14) O(3) 3.5985 45502
C(14) C(15) 2.5836 .
C(15) C(17) 3.0919 .
S(1) H(1) 2.9715 45501
S(1) H(3) 3.0658 55404
S(1) H(5) 2.8030 .
S(1) H(10) 2.8957 .
S(1) H(12) 3.3195 54503
S(1) H(15) 2.4273 45502
S(1) H(16) 3.4918 45502
S(1) H(22) 3.5868 45501
P(1) H(1) 2.8282 .
P(1) H(5) 2.9022 .
P(1) H(8) 3.3342 .
P(1) H(9) 2.8250 .
P(1) H(10) 2.7878 .
P(1) H(14) 3.1881 55502
P(1) H(15) 3.5089 55502
P(1) H(16) 3.2810 .
O(3) H(1) 2.9867 .
O(3) H(7) 2.9613 55502
O(3) H(8) 3.1699 .
O(3) H(14) 2.8729 .
O(3) H(14) 1.9522 55502
O(3) H(15) 3.4512 .
O(3) H(15) 2.8490 55502
O(3) H(16) 1.9681 .
O(3) H(16) 3.4443 55502
O(3) H(18) 3.2132 .
O(3) H(18) 3.3821 45502
O(4) H(1) 2.9114 .
O(4) H(4) 2.8324 55404
O(4) H(6) 3.5130 55502
O(4) H(9) 1.9609 .
O(4) H(10) 1.9708 .
O(4) H(14) 3.2987 55502
O(4) H(15) 2.9623 55502
O(4) H(20) 3.0991 .
O(4) H(21) 2.3499 .
O(4) H(22) 2.9335 .
N(5) H(1) 3.4247 45502
N(5) H(6) 2.0137 .
N(5) H(7) 2.6598 .
N(5) H(8) 2.5795 .
N(5) H(14) 3.3796 55502
N(5) H(16) 3.3945 45502
N(5) H(17) 3.0569 .
N(5) H(18) 2.3590 .
N(5) H(19) 3.1044 .
C(6) H(1) 2.0386 .
C(6) H(2) 3.2563 .
C(6) H(4) 3.2491 .
C(6) H(5) 2.0059 .
C(6) H(8) 3.1371 .
C(6) H(9) 2.8394 .
C(6) H(10) 3.5616 .
C(6) H(17) 3.3856 .
C(6) H(19) 3.3934 64503
C(7) H(2) 2.0120 .
C(7) H(3) 3.2240 .
C(7) H(5) 3.2353 .
C(7) H(5) 3.5452 65501
C(7) H(9) 3.2516 .
C(7) H(17) 3.1471 .
C(7) H(18) 3.5515 .
C(7) H(19) 3.2969 64503
C(8) H(1) 3.2304 .
C(8) H(2) 3.2799 45501
C(8) H(3) 3.2707 .
C(8) H(4) 2.0379 .
C(8) H(8) 3.0691 .
C(8) H(9) 3.5111 .
C(8) H(11) 3.4584 .
C(8) H(12) 3.1092 54503
C(8) H(19) 3.2374 64503
C(9) H(1) 2.0179 .
C(9) H(3) 2.0072 .
C(9) H(4) 3.2558 .
C(9) H(5) 3.2684 65501
C(9) H(6) 3.2135 64503
C(9) H(13) 3.4058 65501
C(9) H(17) 3.2866 .
C(9) H(19) 3.0562 64503
C(9) H(21) 3.4872 65504
C(10) H(7) 2.0649 .
C(10) H(8) 2.0305 .
C(10) H(11) 2.8381 .
C(10) H(12) 2.6465 .
C(10) H(13) 3.3603 .
C(10) H(14) 2.0415 .
C(10) H(15) 2.0523 .
C(10) H(16) 2.0141 .
C(10) H(17) 2.0117 .
C(10) H(18) 2.0105 .
C(10) H(19) 2.0450 .
C(11) H(2) 3.5540 45501
C(11) H(2) 3.2630 .
C(11) H(3) 2.0731 .
C(11) H(5) 2.0199 .
C(11) H(11) 3.3357 .
C(11) H(19) 2.9701 64503
C(12) H(4) 3.2664 55404
C(12) H(13) 3.5375 54503
C(12) H(20) 2.0282 .
C(12) H(21) 2.0221 .
C(12) H(22) 2.0428 .
C(13) H(1) 3.2173 .
C(13) H(2) 1.9975 .
C(13) H(4) 2.0784 .
C(13) H(5) 3.2741 .
C(13) H(6) 3.2939 64503
C(13) H(19) 2.8726 64503
C(13) H(21) 3.3260 65504
C(14) H(6) 2.0367 .
C(14) H(11) 2.0112 .
C(14) H(12) 2.0659 .
C(14) H(13) 2.0650 .
C(14) H(14) 2.4235 .
C(14) H(15) 3.2331 .
C(14) H(16) 2.8939 .
C(14) H(17) 2.5357 .
C(14) H(18) 3.5613 45501
C(14) H(18) 3.2039 .
C(14) H(19) 3.1867 .
C(15) H(6) 1.9995 .
C(15) H(7) 3.3740 .
C(15) H(7) 3.2707 65501
C(15) H(8) 2.8021 .
C(15) H(9) 3.5845 65503
C(15) H(11) 2.9198 .
C(15) H(12) 3.1304 .
C(15) H(14) 3.2330 .
C(15) H(15) 2.8592 .
C(15) H(16) 2.4349 .
C(16) H(3) 3.3690 65404
C(16) H(4) 3.3217 55404
C(16) H(9) 2.0226 .
C(16) H(10) 2.0404 .
C(16) H(10) 3.4016 54502
C(16) H(20) 3.3032 54502
C(16) H(22) 3.4925 44502
C(17) H(2) 3.4350 45501
C(17) H(5) 3.3674 55503
C(17) H(6) 2.7536 .
C(17) H(7) 2.0070 .
C(17) H(8) 2.0688 .
C(17) H(17) 2.7630 .
C(17) H(19) 3.4022 .
C(17) H(22) 3.5593 65503
H(1) S(1) 2.9715 65501
H(1) N(5) 3.4247 55502
H(2) C(8) 3.2799 65501
H(2) C(11) 3.5540 65501
H(2) C(17) 3.4350 65501
H(3) S(1) 3.0658 55504
H(3) C(16) 3.3690 65504
H(4) O(4) 2.8324 55504
H(4) C(12) 3.2664 55504
H(4) C(16) 3.3217 55504
H(5) C(7) 3.5452 45501
H(5) C(9) 3.2684 45501
H(5) C(17) 3.3674 54503
H(6) O(4) 3.5130 45502
H(6) C(9) 3.2135 65503
H(6) C(13) 3.2939 65503
H(7) O(3) 2.9613 45502
H(7) C(15) 3.2707 45501
H(9) C(15) 3.5845 64503
H(10) C(16) 3.4016 44502
H(12) S(1) 3.3195 55503
H(12) C(8) 3.1092 55503
H(13) C(9) 3.4058 45501
H(13) C(12) 3.5375 55503
H(14) P(1) 3.1881 45502
H(14) O(3) 1.9522 45502
H(14) O(4) 3.2987 45502
H(14) N(5) 3.3796 45502
H(15) S(1) 2.4273 55502
H(15) P(1) 3.5089 45502
H(15) O(3) 2.8490 45502
H(15) O(4) 2.9623 45502
H(16) S(1) 3.4918 55502
H(16) O(3) 3.4443 45502
H(16) N(5) 3.3945 55502
H(18) O(3) 3.3821 55502
H(18) C(14) 3.5613 65501
H(19) C(6) 3.3934 65503
H(19) C(7) 3.2969 65503
H(19) C(8) 3.2374 65503
H(19) C(9) 3.0562 65503
H(19) C(11) 2.9701 65503
H(19) C(13) 2.8726 65503
H(20) C(16) 3.3032 44502
H(21) C(9) 3.4872 65404
H(21) C(13) 3.3260 65404
H(22) S(1) 3.5868 65501
H(22) C(16) 3.4925 54502
H(22) C(17) 3.5593 64503

loop_
_cod_changelog_entry_id
_cod_changelog_entry_author
_cod_changelog_entry_date
_cod_changelog_entry_text
1 'Vaitkus, Antanas' 2024-11-16T00:18:53+02:00
;
 Replaced the '\/Y' character sequence with the backslash character ('\')
 in multiple data values.
;
